data_4112353
loop_
_publ_author_name
'Cheng-Yong Su'
'Andrea M. Goforth'
'Mark D. Smith'
'P. J. Pellechia'
'Hans-Conrad zur Loye'

_publ_section_title
;
 Exceptionally Stable, Hollow Tubular Metal-Organic Architectures:
 Synthesis, Characterization, and Solid-State Transformation Study
;
_journal_name_full 'Journal of the American Chemical Society'
_journal_page_first 3576
_journal_page_last 3586
_journal_paper_doi 10.1021/ja039022m
_journal_volume 126
_journal_year 2004
_chemical_formula_sum 'C2 H3 F N4 O0.86 Zn'
_chemical_formula_weight 181.14
_chemical_name_systematic
; 
 ? 
;
_space_group_IT_number 167
_symmetry_cell_setting trigonal
_symmetry_space_group_name_Hall '-R 3 2"c'
_symmetry_space_group_name_H-M 'R -3 c :H'
_atom_sites_solution_hydrogens geom
_atom_sites_solution_primary direct
_atom_sites_solution_secondary difmap
_audit_creation_method SHELXL-97
_cell_angle_alpha 90.00
_cell_angle_beta 90.00
_cell_angle_gamma 120.00
_cell_formula_units_Z 18
_cell_length_a 18.5486(7)
_cell_length_b 18.5486(7)
_cell_length_c 9.8538(7)
_cell_measurement_reflns_used 3826
_cell_measurement_temperature 150(2)
_cell_measurement_theta_max 28.294
_cell_measurement_theta_min 2.196
_cell_volume 2936.0(3)
_computing_structure_refinement 'SHELXL-97 (Sheldrick, 1997)'
_computing_structure_solution 'SHELXS-97 (Sheldrick, 1990)'
_diffrn_ambient_temperature 150(2)
_diffrn_measured_fraction_theta_full 1.000
_diffrn_measured_fraction_theta_max 1.000
_diffrn_radiation_monochromator graphite
_diffrn_radiation_source 'sealed tube'
_diffrn_radiation_type MoK\a
_diffrn_radiation_wavelength 0.71073
_diffrn_reflns_av_R_equivalents 0.0280
_diffrn_reflns_av_sigmaI/netI 0.0189
_diffrn_reflns_limit_h_max 8
_diffrn_reflns_limit_h_min -24
_diffrn_reflns_limit_k_max 24
_diffrn_reflns_limit_k_min -23
_diffrn_reflns_limit_l_max 13
_diffrn_reflns_limit_l_min -13
_diffrn_reflns_number 5619
_diffrn_reflns_theta_full 28.28
_diffrn_reflns_theta_max 28.28
_diffrn_reflns_theta_min 2.20
_diffrn_standards_decay_% none
_exptl_absorpt_coefficient_mu 3.705
_exptl_absorpt_correction_T_max 1.0000
_exptl_absorpt_correction_T_min 0.6919
_exptl_crystal_colour colorless
_exptl_crystal_density_diffrn 1.844
_exptl_crystal_description needle
_exptl_crystal_F_000 1599
_exptl_crystal_size_max 0.44
_exptl_crystal_size_mid 0.12
_exptl_crystal_size_min 0.10
_refine_diff_density_max 0.422
_refine_diff_density_min -0.262
_refine_diff_density_rms 0.077
_refine_ls_extinction_method none
_refine_ls_goodness_of_fit_ref 1.067
_refine_ls_hydrogen_treatment constr
_refine_ls_matrix_type full
_refine_ls_number_parameters 74
_refine_ls_number_reflns 815
_refine_ls_number_restraints 0
_refine_ls_restrained_S_all 1.067
_refine_ls_R_factor_all 0.0252
_refine_ls_R_factor_gt 0.0233
_refine_ls_shift/su_max 0.001
_refine_ls_shift/su_mean 0.000
_refine_ls_structure_factor_coef Fsqd
_refine_ls_weighting_details 'calc w=1/[\s^2^(Fo^2^)+(0.0437P)^2^+2.3706P] where P=(Fo^2^+2Fc^2^)/3'
_refine_ls_weighting_scheme calc
_refine_ls_wR_factor_gt 0.0636
_refine_ls_wR_factor_ref 0.0647
_reflns_number_gt 760
_reflns_number_total 815
_reflns_threshold_expression >2sigma(I)
_cod_data_source_file ja039022msi20031007_110549.cif
_cod_data_source_block st0315bs
_cod_original_sg_symbol_H-M 'R -3 c'
_cod_database_code 4112353

loop_
_symmetry_equiv_pos_as_xyz
'x, y, z'
'-y, x-y, z'
'-x+y, -x, z'
'y, x, -z+1/2'
'x-y, -y, -z+1/2'
'-x, -x+y, -z+1/2'
'x+2/3, y+1/3, z+1/3'
'-y+2/3, x-y+1/3, z+1/3'
'-x+y+2/3, -x+1/3, z+1/3'
'y+2/3, x+1/3, -z+5/6'
'x-y+2/3, -y+1/3, -z+5/6'
'-x+2/3, -x+y+1/3, -z+5/6'
'x+1/3, y+2/3, z+2/3'
'-y+1/3, x-y+2/3, z+2/3'
'-x+y+1/3, -x+2/3, z+2/3'
'y+1/3, x+2/3, -z+7/6'
'x-y+1/3, -y+2/3, -z+7/6'
'-x+1/3, -x+y+2/3, -z+7/6'
'-x, -y, -z'
'y, -x+y, -z'
'x-y, x, -z'
'-y, -x, z-1/2'
'-x+y, y, z-1/2'
'x, x-y, z-1/2'
'-x+2/3, -y+1/3, -z+1/3'
'y+2/3, -x+y+1/3, -z+1/3'
'x-y+2/3, x+1/3, -z+1/3'
'-y+2/3, -x+1/3, z-1/6'
'-x+y+2/3, y+1/3, z-1/6'
'x+2/3, x-y+1/3, z-1/6'
'-x+1/3, -y+2/3, -z+2/3'
'y+1/3, -x+y+2/3, -z+2/3'
'x-y+1/3, x+2/3, -z+2/3'
'-y+1/3, -x+2/3, z+1/6'
'-x+y+1/3, y+2/3, z+1/6'
'x+1/3, x-y+2/3, z+1/6'

loop_
_atom_site_label
_atom_site_type_symbol
_atom_site_fract_x
_atom_site_fract_y
_atom_site_fract_z
_atom_site_U_iso_or_equiv
_atom_site_adp_type
_atom_site_occupancy
_atom_site_symmetry_multiplicity
_atom_site_calc_flag
_atom_site_refinement_flags
Zn Zn 0.376412(14) 0.376412(14) 0.2500 0.01902(14) Uani 1 2 d S
F1 F 0.41212(8) 0.3333 0.0833 0.0238(3) Uani 1 2 d S
C1 C 0.37299(12) 0.21578(11) 0.33107(16) 0.0224(4) Uani 1 1 d .
H1 H 0.4055 0.2165 0.2589 0.027 Uiso 0.50 1 d PR
N1 N 0.4301(2) 0.2194(2) 0.2351(3) 0.0260(6) Uani 0.50 1 d P
H1A H 0.4596 0.2646 0.1900 0.031 Uiso 0.50 1 d PR
H1B H 0.4356 0.1765 0.2208 0.031 Uiso 0.50 1 d PR
N2 N 0.35947(9) 0.27741(9) 0.36023(14) 0.0200(3) Uani 1 1 d .
N3 N 0.3333 0.15069(11) 0.4167 0.0243(5) Uani 1 2 d S
O1S O 0.630(4) 0.263(4) 0.271(7) 0.100 Uiso 0.060(9) 1 d P
O2S O 0.504(2) 0.253(2) 0.062(3) 0.100 Uiso 0.097(6) 1 d P
O4S O 0.6667 0.3333 0.118(7) 0.100 Uiso 0.087(12) 3 d SP
O5S O 0.533(9) 0.255(8) 0.236(13) 0.100 Uiso 0.027(7) 1 d P
O6S O 0.559(5) 0.318(5) 0.126(7) 0.100 Uiso 0.048(8) 1 d P
O7S O 0.581(3) 0.277(3) 0.100(6) 0.100 Uiso 0.066(7) 1 d P
O8S O 0.618(5) 0.359(5) 0.165(7) 0.100 Uiso 0.056(8) 1 d P
O9S O 0.629(6) 0.261(6) -0.043(10) 0.100 Uiso 0.044(7) 1 d P

loop_
_atom_site_aniso_label
_atom_site_aniso_U_11
_atom_site_aniso_U_22
_atom_site_aniso_U_33
_atom_site_aniso_U_23
_atom_site_aniso_U_13
_atom_site_aniso_U_12
Zn 0.01594(16) 0.01594(16) 0.0227(2) 0.00337(5) -0.00337(5) 0.00613(12)
F1 0.0216(5) 0.0286(8) 0.0236(7) 0.0044(6) 0.0022(3) 0.0143(4)
C1 0.0297(9) 0.0214(8) 0.0178(8) 0.0020(6) 0.0050(7) 0.0142(7)
N1 0.0331(16) 0.0267(16) 0.0251(14) 0.0080(13) 0.0124(12) 0.0201(14)
N2 0.0254(7) 0.0199(7) 0.0158(7) 0.0008(5) 0.0015(6) 0.0123(6)
N3 0.0337(12) 0.0212(7) 0.0222(10) 0.0052(4) 0.0105(9) 0.0168(6)

loop_
_atom_type_symbol
_atom_type_description
_atom_type_scat_dispersion_real
_atom_type_scat_dispersion_imag
_atom_type_scat_source
C C 0.0033 0.0016 'International Tables Vol C Tables 4.2.6.8 and 6.1.1.4'
H H 0.0000 0.0000 'International Tables Vol C Tables 4.2.6.8 and 6.1.1.4'
N N 0.0061 0.0033 'International Tables Vol C Tables 4.2.6.8 and 6.1.1.4'
O O 0.0106 0.0060 'International Tables Vol C Tables 4.2.6.8 and 6.1.1.4'
F F 0.0171 0.0103 'International Tables Vol C Tables 4.2.6.8 and 6.1.1.4'
Zn Zn 0.2839 1.4301 'International Tables Vol C Tables 4.2.6.8 and 6.1.1.4'

loop_
_geom_angle_atom_site_label_1
_geom_angle_atom_site_label_2
_geom_angle_atom_site_label_3
_geom_angle
_geom_angle_site_symmetry_1
_geom_angle_site_symmetry_3
N3 Zn N2 122.19(4) 32 4
N3 Zn N2 122.19(4) 32 .
N2 Zn N2 115.62(9) 4 .
N3 Zn F1 91.89(2) 32 .
N2 Zn F1 87.41(5) 4 .
N2 Zn F1 90.57(4) . .
N3 Zn F1 91.89(2) 32 8
N2 Zn F1 90.57(4) 4 8
N2 Zn F1 87.42(5) . 8
F1 Zn F1 176.23(4) . 8
Zn F1 Zn 118.42(7) 15_554 .
N2 C1 N3 112.60(15) . .
N2 C1 N1 125.1(2) . .
N3 C1 N1 121.8(2) . .
C1 N1 O5S 134(4) . .
C1 N2 N2 105.85(10) . 12
C1 N2 Zn 131.37(12) . .
N2 N2 Zn 120.71(6) 12 .
C1 N3 C1 103.1(2) . 12
C1 N3 Zn 128.45(10) . 33_545
C1 N3 Zn 128.46(10) 12 33_545
O8S O1S O9S 75(7) 2_655 16_544
O8S O1S O9S 54(6) 2_655 18_654
O9S O1S O9S 102(10) 16_544 18_654
O8S O1S O1S 151(7) 2_655 32
O9S O1S O1S 77(5) 16_544 32
O9S O1S O1S 129(5) 18_654 32
O8S O1S O1S 127(7) 2_655 33_545
O9S O1S O1S 133(6) 16_544 33_545
O9S O1S O1S 74(5) 18_654 33_545
O1S O1S O1S 71(6) 32 33_545
O8S O1S O5S 92(8) 2_655 .
O9S O1S O5S 36(6) 16_544 .
O9S O1S O5S 136(8) 18_654 .
O1S O1S O5S 67(5) 32 .
O1S O1S O5S 139(7) 33_545 .
O6S O2S O7S 48(4) . .
O6S O2S O8S 60(4) . 17_554
O7S O2S O8S 44(3) . 17_554
O6S O2S O6S 38(5) . 17_554
O7S O2S O6S 62(3) . 17_554
O8S O2S O6S 39(3) 17_554 17_554
O6S O2S O5S 55(6) . .
O7S O2S O5S 57(5) . .
O8S O2S O5S 99(6) 17_554 .
O6S O2S O5S 92(6) 17_554 .
O4S O4S O8S 111(4) 16_544 3_665
O4S O4S O8S 111(4) 16_544 2_655
O8S O4S O8S 108(4) 3_665 2_655
O4S O4S O8S 111(4) 16_544 .
O8S O4S O8S 108(4) 3_665 .
O8S O4S O8S 108(4) 2_655 .
O4S O4S O7S 83(4) 16_544 2_655
O8S O4S O7S 65(4) 3_665 2_655
O8S O4S O7S 66(4) 2_655 2_655
O8S O4S O7S 166(7) . 2_655
O4S O4S O7S 83(4) 16_544 .
O8S O4S O7S 166(7) 3_665 .
O8S O4S O7S 65(4) 2_655 .
O8S O4S O7S 66(4) . .
O7S O4S O7S 118.5(16) 2_655 .
O4S O4S O7S 83(4) 16_544 3_665
O8S O4S O7S 66(4) 3_665 3_665
O8S O4S O7S 166(7) 2_655 3_665
O8S O4S O7S 65(4) . 3_665
O7S O4S O7S 118.5(16) 2_655 3_665
O7S O4S O7S 118.5(16) . 3_665
O4S O4S O9S 128(4) 16_544 17_554
O8S O4S O9S 47(4) 3_665 17_554
O8S O4S O9S 120(7) 2_655 17_554
O8S O4S O9S 61(5) . 17_554
O7S O4S O9S 111(5) 2_655 17_554
O7S O4S O9S 125(5) . 17_554
O7S O4S O9S 46(4) 3_665 17_554
O4S O4S O9S 128(5) 16_544 16_544
O8S O4S O9S 120(7) 3_665 16_544
O8S O4S O9S 61(5) 2_655 16_544
O8S O4S O9S 47(4) . 16_544
O7S O4S O9S 125(5) 2_655 16_544
O7S O4S O9S 46(4) . 16_544
O7S O4S O9S 111(5) 3_665 16_544
O9S O4S O9S 86(7) 17_554 16_544
O4S O4S O9S 128(4) 16_544 18_654
O8S O4S O9S 61(5) 3_665 18_654
O8S O4S O9S 47(4) 2_655 18_654
O8S O4S O9S 120(7) . 18_654
O7S O4S O9S 46(4) 2_655 18_654
O7S O4S O9S 111(5) . 18_654
O7S O4S O9S 125(5) 3_665 18_654
O9S O4S O9S 86(7) 17_554 18_654
O9S O4S O9S 86(7) 16_544 18_654
O4S O4S O7S 70(3) 16_544 17_554
O8S O4S O7S 105(4) 3_665 17_554
O8S O4S O7S 144(4) 2_655 17_554
O8S O4S O7S 46(3) . 17_554
O7S O4S O7S 146(5) 2_655 17_554
O7S O4S O7S 80(4) . 17_554
O7S O4S O7S 39(4) 3_665 17_554
O9S O4S O7S 73(5) 17_554 17_554
O9S O4S O7S 89(4) 16_544 17_554
O9S O4S O7S 159(6) 18_654 17_554
O4S O4S O7S 70(3) 16_544 16_544
O8S O4S O7S 144(4) 3_665 16_544
O8S O4S O7S 46(3) 2_655 16_544
O8S O4S O7S 105(4) . 16_544
O7S O4S O7S 80(4) 2_655 16_544
O7S O4S O7S 39(4) . 16_544
O7S O4S O7S 146(5) 3_665 16_544
O9S O4S O7S 159(6) 17_554 16_544
O9S O4S O7S 73(5) 16_544 16_544
O9S O4S O7S 89(4) 18_654 16_544
O7S O4S O7S 109(3) 17_554 16_544
O9S O5S O6S 56(9) 16_544 .
O9S O5S O7S 46(8) 16_544 .
O6S O5S O7S 41(5) . .
O9S O5S N1 155(10) 16_544 .
O6S O5S N1 99(7) . .
O7S O5S N1 120(8) . .
O9S O5S O1S 44(8) 16_544 .
O6S O5S O1S 99(8) . .
O7S O5S O1S 73(7) . .
N1 O5S O1S 161(9) . .
O9S O5S O2S 89(10) 16_544 .
O6S O5S O2S 45(5) . .
O7S O5S O2S 46(4) . .
N1 O5S O2S 74(5) . .
O1S O5S O2S 118(8) . .
O6S O6S O8S 89(10) 17_554 .
O6S O6S O7S 96(9) 17_554 .
O8S O6S O7S 88(8) . .
O6S O6S O9S 135(6) 17_554 16_544
O8S O6S O9S 57(6) . 16_544
O7S O6S O9S 58(6) . 16_544
O6S O6S O2S 89(10) 17_554 .
O8S O6S O2S 155(9) . .
O7S O6S O2S 68(6) . .
O9S O6S O2S 109(8) 16_544 .
O6S O6S O8S 47(6) 17_554 17_554
O8S O6S O8S 92(8) . 17_554
O7S O6S O8S 49(5) . 17_554
O9S O6S O8S 101(7) 16_544 17_554
O2S O6S O8S 69(5) . 17_554
O6S O6S O5S 167(10) 17_554 .
O8S O6S O5S 97(8) . .
O7S O6S O5S 73(7) . .
O9S O6S O5S 44(5) 16_544 .
O2S O6S O5S 81(7) . .
O8S O6S O5S 121(8) 17_554 .
O6S O6S O7S 44(6) 17_554 17_554
O8S O6S O7S 46(5) . 17_554
O7S O6S O7S 89(7) . 17_554
O9S O6S O7S 96(7) 16_544 17_554
O2S O6S O7S 126(6) . 17_554
O8S O6S O7S 59(4) 17_554 17_554
O5S O6S O7S 140(7) . 17_554
O6S O6S O2S 53(8) 17_554 17_554
O8S O6S O2S 68(6) . 17_554
O7S O6S O2S 139(7) . 17_554
O9S O6S O2S 122(8) 16_544 17_554
O2S O6S O2S 129(6) . 17_554
O8S O6S O2S 97(5) 17_554 17_554
O5S O6S O2S 140(8) . 17_554
O7S O6S O2S 50(3) 17_554 17_554
O7S O7S O6S 169(7) 16_544 .
O7S O7S O8S 89(8) 16_544 17_554
O6S O7S O8S 83(7) . 17_554
O7S O7S O9S 114(10) 16_544 16_544
O6S O7S O9S 69(6) . 16_544
O8S O7S O9S 137(8) 17_554 16_544
O7S O7S O2S 121(6) 16_544 .
O6S O7S O2S 64(6) . .
O8S O7S O2S 79(6) 17_554 .
O9S O7S O2S 114(6) 16_544 .
O7S O7S O4S 75(3) 16_544 .
O6S O7S O4S 98(6) . .
O8S O7S O4S 82(6) 17_554 .
O9S O7S O4S 70(6) 16_544 .
O2S O7S O4S 155(5) . .
O7S O7S O8S 49(5) 16_544 2_655
O6S O7S O8S 132(8) . 2_655
O8S O7S O8S 123(7) 17_554 2_655
O9S O7S O8S 65(7) 16_544 2_655
O2S O7S O8S 151(6) . 2_655
O4S O7S O8S 54(4) . 2_655
O7S O7S O8S 128(5) 16_544 .
O6S O7S O8S 46(5) . .
O8S O7S O8S 88(7) 17_554 .
O9S O7S O8S 49(5) 16_544 .
O2S O7S O8S 109(5) . .
O4S O7S O8S 53(4) . .
O8S O7S O8S 91(7) 2_655 .
O7S O7S O4S 66(3) 16_544 16_544
O6S O7S O4S 104(6) . 16_544
O8S O7S O4S 58(5) 17_554 16_544
O9S O7S O4S 97(7) 16_544 16_544
O2S O7S O4S 137(5) . 16_544
O4S O7S O4S 27(6) . 16_544
O8S O7S O4S 69(4) 2_655 16_544
O8S O7S O4S 69(5) . 16_544
O7S O7S O6S 131(8) 16_544 17_554
O6S O7S O6S 40(6) . 17_554
O8S O7S O6S 43(5) 17_554 17_554
O9S O7S O6S 101(8) 16_544 17_554
O2S O7S O6S 68(4) . 17_554
O4S O7S O6S 87(5) . 17_554
O8S O7S O6S 141(6) 2_655 17_554
O8S O7S O6S 57(6) . 17_554
O4S O7S O6S 77(4) 16_544 17_554
O7S O7S O5S 124(9) 16_544 .
O6S O7S O5S 66(6) . .
O8S O7S O5S 147(8) 17_554 .
O9S O7S O5S 42(6) 16_544 .
O2S O7S O5S 77(6) . .
O4S O7S O5S 112(7) . .
O8S O7S O5S 88(7) 2_655 .
O8S O7S O5S 79(7) . .
O4S O7S O5S 139(7) 16_544 .
O6S O7S O5S 106(6) 17_554 .
O7S O7S O9S 36(6) 16_544 .
O6S O7S O9S 136(7) . .
O8S O7S O9S 53(6) 17_554 .
O9S O7S O9S 141(7) 16_544 .
O2S O7S O9S 105(5) . .
O4S O7S O9S 76(5) . .
O8S O7S O9S 79(5) 2_655 .
O8S O7S O9S 120(6) . .
O4S O7S O9S 53(4) 16_544 .
O6S O7S O9S 96(5) 17_554 .
O5S O7S O9S 157(7) . .
O6S O8S O1S 125(9) . 3_665
O6S O8S O7S 91(8) . 17_554
O1S O8S O7S 140(10) 3_665 17_554
O6S O8S O9S 70(8) . 16_544
O1S O8S O9S 76(8) 3_665 16_544
O7S O8S O9S 139(9) 17_554 16_544
O6S O8S O4S 106(7) . .
O1S O8S O4S 105(7) 3_665 .
O7S O8S O4S 76(5) 17_554 .
O9S O8S O4S 75(7) 16_544 .
O6S O8S O9S 172(10) . 17_554
O1S O8S O9S 58(7) 3_665 17_554
O7S O8S O9S 89(7) 17_554 17_554
O9S O8S O9S 105(10) 16_544 17_554
O4S O8S O9S 66(6) . 17_554
O6S O8S O6S 44(7) . 17_554
O1S O8S O6S 159(7) 3_665 17_554
O7S O8S O6S 48(4) 17_554 17_554
O9S O8S O6S 108(9) 16_544 17_554
O4S O8S O6S 96(6) . 17_554
O9S O8S O6S 136(7) 17_554 17_554
O6S O8S O7S 132(8) . 3_665
O1S O8S O7S 102(7) 3_665 3_665
O7S O8S O7S 42(5) 17_554 3_665
O9S O8S O7S 135(8) 16_544 3_665
O4S O8S O7S 61(4) . 3_665
O9S O8S O7S 46(5) 17_554 3_665
O6S O8S O7S 90(6) 17_554 3_665
O6S O8S O7S 47(5) . .
O1S O8S O7S 125(8) 3_665 .
O7S O8S O7S 91(7) 17_554 .
O9S O8S O7S 49(6) 16_544 .
O4S O8S O7S 61(4) . .
O9S O8S O7S 125(8) 17_554 .
O6S O8S O7S 64(6) 17_554 .
O7S O8S O7S 112(7) 3_665 .
O6S O8S O2S 73(7) . 17_554
O1S O8S O2S 113(6) 3_665 17_554
O7S O8S O2S 57(5) 17_554 17_554
O9S O8S O2S 139(9) 16_544 17_554
O4S O8S O2S 133(6) . 17_554
O9S O8S O2S 113(7) 17_554 17_554
O6S O8S O2S 51(4) 17_554 17_554
O7S O8S O2S 84(4) 3_665 17_554
O7S O8S O2S 112(6) . 17_554
O6S O8S O4S 94(7) . 16_544
O1S O8S O4S 127(7) 3_665 16_544
O7S O8S O4S 57(5) 17_554 16_544
O9S O8S O4S 88(6) 16_544 16_544
O4S O8S O4S 22(4) . 16_544
O9S O8S O4S 79(5) 17_554 16_544
O6S O8S O4S 74(5) 17_554 16_544
O7S O8S O4S 56(4) 3_665 16_544
O7S O8S O4S 56(3) . 16_544
O2S O8S O4S 112(5) 17_554 16_544
O6S O8S O8S 53(5) . 17_554
O1S O8S O8S 161(8) 3_665 17_554
O7S O8S O8S 54(5) 17_554 17_554
O9S O8S O8S 87(8) 16_544 17_554
O4S O8S O8S 62(4) . 17_554
O9S O8S O8S 121(5) 17_554 17_554
O6S O8S O8S 36(4) 17_554 17_554
O7S O8S O8S 85(5) 3_665 17_554
O7S O8S O8S 37(4) . 17_554
O2S O8S O8S 85(4) 17_554 17_554
O4S O8S O8S 44(3) 16_544 17_554
O5S O9S O8S 125(10) 16_544 16_544
O5S O9S O7S 91(10) 16_544 16_544
O8S O9S O7S 82(8) 16_544 16_544
O5S O9S O1S 100(10) 16_544 16_544
O8S O9S O1S 132(10) 16_544 16_544
O7S O9S O1S 113(9) 16_544 16_544
O5S O9S O6S 80(10) 16_544 16_544
O8S O9S O6S 52(6) 16_544 16_544
O7S O9S O6S 53(6) 16_544 16_544
O1S O9S O6S 166(10) 16_544 16_544
O5S O9S O1S 118(10) 16_544 18_654
O8S O9S O1S 51(6) 16_544 18_654
O7S O9S O1S 132(9) 16_544 18_654
O1S O9S O1S 98(9) 16_544 18_654
O6S O9S O1S 93(8) 16_544 18_654
O5S O9S O8S 116(10) 16_544 17_554
O8S O9S O8S 111(10) 16_544 17_554
O7S O9S O8S 69(7) 16_544 17_554
O1S O9S O8S 47(5) 16_544 17_554
O6S O9S O8S 120(9) 16_544 17_554
O1S O9S O8S 119(9) 18_654 17_554
O5S O9S O4S 155(10) 16_544 16_544
O8S O9S O4S 58(6) 16_544 16_544
O7S O9S O4S 64(6) 16_544 16_544
O1S O9S O4S 87(7) 16_544 16_544
O6S O9S O4S 87(6) 16_544 16_544
O1S O9S O4S 84(6) 18_654 16_544
O8S O9S O4S 53(4) 17_554 16_544
O5S O9S O7S 103(10) 16_544 .
O8S O9S O7S 97(8) 16_544 .
O7S O9S O7S 30(5) 16_544 .
O1S O9S O7S 83(6) 16_544 .
O6S O9S O7S 83(7) 16_544 .
O1S O9S O7S 137(8) 18_654 .
O8S O9S O7S 38(4) 17_554 .
O4S O9S O7S 54(4) 16_544 .

loop_
_geom_bond_atom_site_label_1
_geom_bond_atom_site_label_2
_geom_bond_distance
_geom_bond_site_symmetry_2
Zn N3 1.996(2) 32
Zn N2 2.0183(15) 4
Zn N2 2.0183(15) .
Zn F1 2.0745(8) .
Zn F1 2.0746(8) 8
F1 Zn 2.0745(8) 15_554
C1 N2 1.319(2) .
C1 N3 1.350(2) .
C1 N1 1.396(3) .
N1 O5S 1.67(14) .
N2 N2 1.394(3) 12
N3 C1 1.350(2) 12
N3 Zn 1.996(2) 33_545
O1S O8S 1.07(8) 2_655
O1S O9S 1.24(10) 16_544
O1S O9S 1.34(11) 18_654
O1S O1S 1.67(11) 32
O1S O1S 1.67(11) 33_545
O1S O5S 1.76(15) .
O2S O6S 1.28(9) .
O2S O7S 1.32(6) .
O2S O8S 1.55(8) 17_554
O2S O6S 1.61(10) 17_554
O2S O5S 1.80(13) .
O4S O4S 0.68(14) 16_544
O4S O8S 1.29(6) 3_665
O4S O8S 1.29(6) 2_655
O4S O8S 1.29(6) .
O4S O7S 1.41(5) 2_655
O4S O7S 1.41(5) .
O4S O7S 1.41(5) 3_665
O4S O9S 1.47(10) 17_554
O4S O9S 1.47(10) 16_544
O4S O9S 1.47(10) 18_654
O4S O7S 1.49(5) 17_554
O4S O7S 1.49(5) 16_544
O5S O9S 1.04(13) 16_544
O5S O6S 1.48(15) .
O5S O7S 1.55(15) .
O6S O6S 0.99(13) 17_554
O6S O8S 1.05(8) .
O6S O7S 1.07(8) .
O6S O9S 1.25(11) 16_544
O6S O8S 1.43(11) 17_554
O6S O7S 1.53(9) 17_554
O6S O2S 1.61(9) 17_554
O7S O7S 0.98(10) 16_544
O7S O8S 1.10(8) 17_554
O7S O9S 1.13(10) 16_544
O7S O8S 1.45(9) 2_655
O7S O8S 1.47(9) .
O7S O4S 1.49(5) 16_544
O7S O6S 1.53(9) 17_554
O7S O9S 1.77(12) .
O8S O1S 1.07(8) 3_665
O8S O7S 1.10(8) 17_554
O8S O9S 1.12(10) 16_544
O8S O9S 1.41(11) 17_554
O8S O6S 1.43(11) 17_554
O8S O7S 1.45(9) 3_665
O8S O2S 1.55(8) 17_554
O8S O4S 1.66(9) 16_544
O8S O8S 1.80(15) 17_554
O9S O5S 1.04(13) 16_544
O9S O8S 1.12(10) 16_544
O9S O7S 1.13(10) 16_544
O9S O1S 1.24(10) 16_544
O9S O6S 1.25(11) 16_544
O9S O1S 1.34(11) 18_654
O9S O8S 1.41(11) 17_554
O9S O4S 1.47(10) 16_544

loop_
_geom_torsion_atom_site_label_1
_geom_torsion_atom_site_label_2
_geom_torsion_atom_site_label_3
_geom_torsion_atom_site_label_4
_geom_torsion
_geom_torsion_site_symmetry_1
_geom_torsion_site_symmetry_4
N3 Zn F1 Zn -127.015(4) 32 15_554
N2 Zn F1 Zn -4.87(4) 4 15_554
N2 Zn F1 Zn 110.75(4) . 15_554
F1 Zn F1 Zn 52.966(4) 8 15_554
N2 C1 N1 O5S 83(6) . .
N3 C1 N1 O5S -88(6) . .
N3 C1 N2 N2 0.0(2) . 12
N1 C1 N2 N2 -171.9(2) . 12
N3 C1 N2 Zn -163.21(10) . .
N1 C1 N2 Zn 24.9(3) . .
N3 Zn N2 C1 -88.76(17) 32 .
N2 Zn N2 C1 91.24(17) 4 .
F1 Zn N2 C1 3.83(17) . .
F1 Zn N2 C1 -179.37(17) 8 .
N3 Zn N2 N2 110.08(16) 32 12
N2 Zn N2 N2 -69.92(16) 4 12
F1 Zn N2 N2 -157.33(16) . 12
F1 Zn N2 N2 19.48(16) 8 12
N2 C1 N3 C1 0.00(9) . 12
N1 C1 N3 C1 172.2(3) . 12
N2 C1 N3 Zn 180.00(9) . 33_545
N1 C1 N3 Zn -7.8(3) . 33_545
C1 N1 O5S O9S -109(31) . 16_544
C1 N1 O5S O6S -121(6) . .
C1 N1 O5S O7S -159(5) . .
C1 N1 O5S O1S 71(30) . .
C1 N1 O5S O2S -158(2) . .
O8S O1S O5S O9S -60(12) 2_655 16_544
O9S O1S O5S O9S -24(16) 18_654 16_544
O1S O1S O5S O9S 99(12) 32 16_544
O1S O1S O5S O9S 101(13) 33_545 16_544
O8S O1S O5S O6S -48(8) 2_655 .
O9S O1S O5S O6S 11(9) 16_544 .
O9S O1S O5S O6S -13(14) 18_654 .
O1S O1S O5S O6S 110(8) 32 .
O1S O1S O5S O6S 112(10) 33_545 .
O8S O1S O5S O7S -16(6) 2_655 .
O9S O1S O5S O7S 44(10) 16_544 .
O9S O1S O5S O7S 20(12) 18_654 .
O1S O1S O5S O7S 143(7) 32 .
O1S O1S O5S O7S 145(8) 33_545 .
O8S O1S O5S N1 120(28) 2_655 .
O9S O1S O5S N1 180(36) 16_544 .
O9S O1S O5S N1 155(24) 18_654 .
O1S O1S O5S N1 -81(27) 32 .
O1S O1S O5S N1 -80(30) 33_545 .
O8S O1S O5S O2S -5(9) 2_655 .
O9S O1S O5S O2S 55(11) 16_544 .
O9S O1S O5S O2S 30(15) 18_654 .
O1S O1S O5S O2S 153(10) 32 .
O1S O1S O5S O2S 155(7) 33_545 .
O6S O2S O5S O9S -39(9) . 16_544
O7S O2S O5S O9S 20(8) . 16_544
O8S O2S O5S O9S 4(11) 17_554 16_544
O6S O2S O5S O9S -34(10) 17_554 16_544
O7S O2S O5S O6S 59(5) . .
O8S O2S O5S O6S 43(6) 17_554 .
O6S O2S O5S O6S 5(4) 17_554 .
O6S O2S O5S O7S -59(5) . .
O8S O2S O5S O7S -16(5) 17_554 .
O6S O2S O5S O7S -54(5) 17_554 .
O6S O2S O5S N1 122(7) . .
O7S O2S O5S N1 -179(7) . .
O8S O2S O5S N1 165(5) 17_554 .
O6S O2S O5S N1 127(5) 17_554 .
O6S O2S O5S O1S -74(9) . .
O7S O2S O5S O1S -14(6) . .
O8S O2S O5S O1S -30(9) 17_554 .
O6S O2S O5S O1S -69(8) 17_554 .
O7S O2S O6S O6S 97(6) . 17_554
O8S O2S O6S O6S 44(4) 17_554 17_554
O5S O2S O6S O6S 172(7) . 17_554
O7S O2S O6S O8S 10(17) . .
O8S O2S O6S O8S -43(19) 17_554 .
O6S O2S O6S O8S -87(19) 17_554 .
O5S O2S O6S O8S 86(19) . .
O8S O2S O6S O7S -53(5) 17_554 .
O6S O2S O6S O7S -97(6) 17_554 .
O5S O2S O6S O7S 75(7) . .
O7S O2S O6S O9S -41(7) . 16_544
O8S O2S O6S O9S -95(7) 17_554 16_544
O6S O2S O6S O9S -139(8) 17_554 16_544
O5S O2S O6S O9S 34(7) . 16_544
O7S O2S O6S O8S 53(5) . 17_554
O6S O2S O6S O8S -44(4) 17_554 17_554
O5S O2S O6S O8S 129(7) . 17_554
O7S O2S O6S O5S -75(7) . .
O8S O2S O6S O5S -129(7) 17_554 .
O6S O2S O6S O5S -172(7) 17_554 .
O7S O2S O6S O7S 72(8) . 17_554
O8S O2S O6S O7S 18(7) 17_554 17_554
O6S O2S O6S O7S -25(7) 17_554 17_554
O5S O2S O6S O7S 147(10) . 17_554
O7S O2S O6S O2S 136(9) . 17_554
O8S O2S O6S O2S 82(7) 17_554 17_554
O6S O2S O6S O2S 38(6) 17_554 17_554
O5S O2S O6S O2S -149(10) . 17_554
O9S O5S O6S O6S 93(33) 16_544 17_554
O7S O5S O6S O6S 32(31) . 17_554
N1 O5S O6S O6S -93(33) . 17_554
O1S O5S O6S O6S 83(34) . 17_554
O2S O5S O6S O6S -37(33) . 17_554
O9S O5S O6S O8S -25(11) 16_544 .
O7S O5S O6S O8S -86(8) . .
N1 O5S O6S O8S 149(8) . .
O1S O5S O6S O8S -34(9) . .
O2S O5S O6S O8S -155(9) . .
O9S O5S O6S O7S 61(10) 16_544 .
N1 O5S O6S O7S -125(8) . .
O1S O5S O6S O7S 51(7) . .
O2S O5S O6S O7S -70(6) . .
O7S O5S O6S O9S -61(10) . 16_544
N1 O5S O6S O9S 174(14) . 16_544
O1S O5S O6S O9S -10(8) . 16_544
O2S O5S O6S O9S -130(11) . 16_544
O9S O5S O6S O2S 130(11) 16_544 .
O7S O5S O6S O2S 70(6) . .
N1 O5S O6S O2S -55(6) . .
O1S O5S O6S O2S 121(7) . .
O9S O5S O6S O8S 72(12) 16_544 17_554
O7S O5S O6S O8S 11(7) . 17_554
N1 O5S O6S O8S -114(8) . 17_554
O1S O5S O6S O8S 62(10) . 17_554
O2S O5S O6S O8S -59(7) . 17_554
O9S O5S O6S O7S -6(16) 16_544 17_554
O7S O5S O6S O7S -67(13) . 17_554
N1 O5S O6S O7S 168(9) . 17_554
O1S O5S O6S O7S -16(15) . 17_554
O2S O5S O6S O7S -137(14) . 17_554
O9S O5S O6S O2S -88(14) 16_544 17_554
O7S O5S O6S O2S -149(13) . 17_554
N1 O5S O6S O2S 86(12) . 17_554
O1S O5S O6S O2S -97(11) . 17_554
O2S O5S O6S O2S 142(12) . 17_554
O6S O6S O7S O7S 33(61) 17_554 16_544
O8S O6S O7S O7S -56(58) . 16_544
O9S O6S O7S O7S -109(57) 16_544 16_544
O2S O6S O7S O7S 119(57) . 16_544
O8S O6S O7S O7S 38(56) 17_554 16_544
O5S O6S O7S O7S -154(57) . 16_544
O7S O6S O7S O7S -11(57) 17_554 16_544
O2S O6S O7S O7S -5(66) 17_554 16_544
O6S O6S O7S O8S -5(10) 17_554 17_554
O8S O6S O7S O8S -94(7) . 17_554
O9S O6S O7S O8S -146(8) 16_544 17_554
O2S O6S O7S O8S 81(5) . 17_554
O5S O6S O7S O8S 168(8) . 17_554
O7S O6S O7S O8S -49(6) 17_554 17_554
O2S O6S O7S O8S -43(13) 17_554 17_554
O6S O6S O7S O9S 141(11) 17_554 16_544
O8S O6S O7S O9S 52(7) . 16_544
O2S O6S O7S O9S -132(7) . 16_544
O8S O6S O7S O9S 146(8) 17_554 16_544
O5S O6S O7S O9S -46(6) . 16_544
O7S O6S O7S O9S 98(7) 17_554 16_544
O2S O6S O7S O9S 104(13) 17_554 16_544
O6S O6S O7S O2S -87(9) 17_554 .
O8S O6S O7S O2S -176(7) . .
O9S O6S O7S O2S 132(7) 16_544 .
O8S O6S O7S O2S -81(5) 17_554 .
O5S O6S O7S O2S 87(6) . .
O7S O6S O7S O2S -130(5) 17_554 .
O2S O6S O7S O2S -124(12) 17_554 .
O6S O6S O7S O4S 76(10) 17_554 .
O8S O6S O7S O4S -13(7) . .
O9S O6S O7S O4S -65(7) 16_544 .
O2S O6S O7S O4S 162(5) . .
O8S O6S O7S O4S 81(6) 17_554 .
O5S O6S O7S O4S -111(7) . .
O7S O6S O7S O4S 33(5) 17_554 .
O2S O6S O7S O4S 39(13) 17_554 .
O6S O6S O7S O8S 123(10) 17_554 2_655
O8S O6S O7S O8S 34(10) . 2_655
O9S O6S O7S O8S -18(9) 16_544 2_655
O2S O6S O7S O8S -150(9) . 2_655
O8S O6S O7S O8S 128(11) 17_554 2_655
O5S O6S O7S O8S -64(10) . 2_655
O7S O6S O7S O8S 80(8) 17_554 2_655
O2S O6S O7S O8S 86(14) 17_554 2_655
O6S O6S O7S O8S 89(10) 17_554 .
O9S O6S O7S O8S -52(7) 16_544 .
O2S O6S O7S O8S 176(7) . .
O8S O6S O7S O8S 94(7) 17_554 .
O5S O6S O7S O8S -98(8) . .
O7S O6S O7S O8S 46(5) 17_554 .
O2S O6S O7S O8S 52(11) 17_554 .
O6S O6S O7S O4S 49(11) 17_554 16_544
O8S O6S O7S O4S -40(7) . 16_544
O9S O6S O7S O4S -92(7) 16_544 16_544
O2S O6S O7S O4S 136(5) . 16_544
O8S O6S O7S O4S 54(5) 17_554 16_544
O5S O6S O7S O4S -138(7) . 16_544
O7S O6S O7S O4S 6(5) 17_554 16_544
O2S O6S O7S O4S 12(14) 17_554 16_544
O8S O6S O7S O6S -89(10) . 17_554
O9S O6S O7S O6S -141(11) 16_544 17_554
O2S O6S O7S O6S 87(9) . 17_554
O8S O6S O7S O6S 5(10) 17_554 17_554
O5S O6S O7S O6S 173(12) . 17_554
O7S O6S O7S O6S -43(7) 17_554 17_554
O2S O6S O7S O6S -37(8) 17_554 17_554
O6S O6S O7S O5S -173(12) 17_554 .
O8S O6S O7S O5S 98(8) . .
O9S O6S O7S O5S 46(6) 16_544 .
O2S O6S O7S O5S -87(6) . .
O8S O6S O7S O5S -168(8) 17_554 .
O7S O6S O7S O5S 143(8) 17_554 .
O2S O6S O7S O5S 149(13) 17_554 .
O6S O6S O7S O9S -1(15) 17_554 .
O8S O6S O7S O9S -91(11) . .
O9S O6S O7S O9S -143(13) 16_544 .
O2S O6S O7S O9S 85(9) . .
O8S O6S O7S O9S 4(9) 17_554 .
O5S O6S O7S O9S 172(11) . .
O7S O6S O7S O9S -45(11) 17_554 .
O2S O6S O7S O9S -39(18) 17_554 .
O6S O2S O7S O7S -169(12) . 16_544
O8S O2S O7S O7S -82(10) 17_554 16_544
O6S O2S O7S O7S -125(9) 17_554 16_544
O5S O2S O7S O7S 121(10) . 16_544
O8S O2S O7S O6S 87(7) 17_554 .
O6S O2S O7S O6S 44(7) 17_554 .
O5S O2S O7S O6S -70(7) . .
O6S O2S O7S O8S -87(7) . 17_554
O6S O2S O7S O8S -44(5) 17_554 17_554
O5S O2S O7S O8S -157(8) . 17_554
O6S O2S O7S O9S 49(7) . 16_544
O8S O2S O7S O9S 137(10) 17_554 16_544
O6S O2S O7S O9S 93(9) 17_554 16_544
O5S O2S O7S O9S -20(8) . 16_544
O6S O2S O7S O4S -45(12) . .
O8S O2S O7S O4S 42(12) 17_554 .
O6S O2S O7S O4S -1(12) 17_554 .
O5S O2S O7S O4S -115(14) . .
O6S O2S O7S O8S 130(14) . 2_655
O8S O2S O7S O8S -142(12) 17_554 2_655
O6S O2S O7S O8S 174(12) 17_554 2_655
O5S O2S O7S O8S 61(12) . 2_655
O6S O2S O7S O8S -3(5) . .
O8S O2S O7S O8S 84(7) 17_554 .
O6S O2S O7S O8S 40(6) 17_554 .
O5S O2S O7S O8S -73(7) . .
O6S O2S O7S O4S -82(7) . 16_544
O8S O2S O7S O4S 5(6) 17_554 16_544
O6S O2S O7S O4S -38(6) 17_554 16_544
O5S O2S O7S O4S -152(9) . 16_544
O6S O2S O7S O6S -44(7) . 17_554
O8S O2S O7S O6S 44(5) 17_554 17_554
O5S O2S O7S O6S -113(7) . 17_554
O6S O2S O7S O5S 70(7) . .
O8S O2S O7S O5S 157(8) 17_554 .
O6S O2S O7S O5S 113(7) 17_554 .
O6S O2S O7S O9S -134(7) . .
O8S O2S O7S O9S -47(6) 17_554 .
O6S O2S O7S O9S -90(6) 17_554 .
O5S O2S O7S O9S 156(8) . .
O4S O4S O7S O7S 67(6) 16_544 16_544
O8S O4S O7S O7S -111(16) 3_665 16_544
O8S O4S O7S O7S -50(6) 2_655 16_544
O8S O4S O7S O7S -176(9) . 16_544
O7S O4S O7S O7S -11(11) 2_655 16_544
O7S O4S O7S O7S 145(6) 3_665 16_544
O9S O4S O7S O7S -161(8) 17_554 16_544
O9S O4S O7S O7S -123(10) 16_544 16_544
O9S O4S O7S O7S -61(9) 18_654 16_544
O7S O4S O7S O7S 138(10) 17_554 16_544
O4S O4S O7S O6S -105(6) 16_544 .
O8S O4S O7S O6S 77(18) 3_665 .
O8S O4S O7S O6S 137(8) 2_655 .
O8S O4S O7S O6S 12(6) . .
O7S O4S O7S O6S 177(6) 2_655 .
O7S O4S O7S O6S -27(11) 3_665 .
O9S O4S O7S O6S 27(10) 17_554 .
O9S O4S O7S O6S 65(6) 16_544 .
O9S O4S O7S O6S 127(7) 18_654 .
O7S O4S O7S O6S -34(5) 17_554 .
O7S O4S O7S O6S -172(11) 16_544 .
O4S O4S O7S O8S -23(5) 16_544 17_554
O8S O4S O7S O8S 158(19) 3_665 17_554
O8S O4S O7S O8S -141(5) 2_655 17_554
O8S O4S O7S O8S 93(7) . 17_554
O7S O4S O7S O8S -101(8) 2_655 17_554
O7S O4S O7S O8S 54(8) 3_665 17_554
O9S O4S O7S O8S 108(8) 17_554 17_554
O9S O4S O7S O8S 146(8) 16_544 17_554
O9S O4S O7S O8S -151(7) 18_654 17_554
O7S O4S O7S O8S 47(6) 17_554 17_554
O7S O4S O7S O8S -91(8) 16_544 17_554
O4S O4S O7S O9S -170(6) 16_544 16_544
O8S O4S O7S O9S 12(20) 3_665 16_544
O8S O4S O7S O9S 73(8) 2_655 16_544
O8S O4S O7S O9S -53(6) . 16_544
O7S O4S O7S O9S 112(8) 2_655 16_544
O7S O4S O7S O9S -92(9) 3_665 16_544
O9S O4S O7S O9S -38(10) 17_554 16_544
O9S O4S O7S O9S 62(9) 18_654 16_544
O7S O4S O7S O9S -99(6) 17_554 16_544
O7S O4S O7S O9S 123(10) 16_544 16_544
O4S O4S O7S O2S -65(12) 16_544 .
O8S O4S O7S O2S 116(20) 3_665 .
O8S O4S O7S O2S 177(14) 2_655 .
O8S O4S O7S O2S 52(13) . .
O7S O4S O7S O2S -143(8) 2_655 .
O7S O4S O7S O2S 12(18) 3_665 .
O9S O4S O7S O2S 67(17) 17_554 .
O9S O4S O7S O2S 104(13) 16_544 .
O9S O4S O7S O2S 167(11) 18_654 .
O7S O4S O7S O2S 6(12) 17_554 .
O7S O4S O7S O2S -133(17) 16_544 .
O4S O4S O7S O8S 117(4) 16_544 2_655
O8S O4S O7S O8S -61(18) 3_665 2_655
O8S O4S O7S O8S -126(8) . 2_655
O7S O4S O7S O8S 39(7) 2_655 2_655
O7S O4S O7S O8S -165(8) 3_665 2_655
O9S O4S O7S O8S -111(8) 17_554 2_655
O9S O4S O7S O8S -73(8) 16_544 2_655
O9S O4S O7S O8S -11(7) 18_654 2_655
O7S O4S O7S O8S -172(7) 17_554 2_655
O7S O4S O7S O8S 50(6) 16_544 2_655
O4S O4S O7S O8S -117(4) 16_544 .
O8S O4S O7S O8S 65(18) 3_665 .
O8S O4S O7S O8S 126(8) 2_655 .
O7S O4S O7S O8S 165(8) 2_655 .
O7S O4S O7S O8S -39(8) 3_665 .
O9S O4S O7S O8S 15(8) 17_554 .
O9S O4S O7S O8S 53(6) 16_544 .
O9S O4S O7S O8S 115(7) 18_654 .
O7S O4S O7S O8S -46(4) 17_554 .
O7S O4S O7S O8S 176(9) 16_544 .
O8S O4S O7S O4S -178(16) 3_665 16_544
O8S O4S O7S O4S -117(4) 2_655 16_544
O8S O4S O7S O4S 117(4) . 16_544
O7S O4S O7S O4S -78(6) 2_655 16_544
O7S O4S O7S O4S 78(6) 3_665 16_544
O9S O4S O7S O4S 132(7) 17_554 16_544
O9S O4S O7S O4S 170(6) 16_544 16_544
O9S O4S O7S O4S -128(5) 18_654 16_544
O7S O4S O7S O4S 71(3) 17_554 16_544
O7S O4S O7S O4S -67(6) 16_544 16_544
O4S O4S O7S O6S -67(3) 16_544 17_554
O8S O4S O7S O6S 115(17) 3_665 17_554
O8S O4S O7S O6S 176(5) 2_655 17_554
O8S O4S O7S O6S 50(5) . 17_554
O7S O4S O7S O6S -145(6) 2_655 17_554
O7S O4S O7S O6S 11(8) 3_665 17_554
O9S O4S O7S O6S 65(8) 17_554 17_554
O9S O4S O7S O6S 103(7) 16_544 17_554
O9S O4S O7S O6S 165(6) 18_654 17_554
O7S O4S O7S O6S 4(4) 17_554 17_554
O7S O4S O7S O6S -134(8) 16_544 17_554
O4S O4S O7S O5S -172(6) 16_544 .
O8S O4S O7S O5S 9(19) 3_665 .
O8S O4S O7S O5S 70(7) 2_655 .
O8S O4S O7S O5S -55(7) . .
O7S O4S O7S O5S 110(8) 2_655 .
O7S O4S O7S O5S -95(10) 3_665 .
O9S O4S O7S O5S -40(10) 17_554 .
O9S O4S O7S O5S -3(8) 16_544 .
O9S O4S O7S O5S 60(8) 18_654 .
O7S O4S O7S O5S -101(7) 17_554 .
O7S O4S O7S O5S 120(10) 16_544 .
O4S O4S O7S O9S 30(3) 16_544 .
O8S O4S O7S O9S -148(16) 3_665 .
O8S O4S O7S O9S -87(5) 2_655 .
O8S O4S O7S O9S 147(6) . .
O7S O4S O7S O9S -48(8) 2_655 .
O7S O4S O7S O9S 108(7) 3_665 .
O9S O4S O7S O9S 162(6) 17_554 .
O9S O4S O7S O9S -160(6) 16_544 .
O9S O4S O7S O9S -98(8) 18_654 .
O7S O4S O7S O9S 101(5) 17_554 .
O7S O4S O7S O9S -37(6) 16_544 .
O9S O5S O7S O7S 90(13) 16_544 16_544
O6S O5S O7S O7S 174(9) . 16_544
N1 O5S O7S O7S -117(9) . 16_544
O1S O5S O7S O7S 48(8) . 16_544
O2S O5S O7S O7S -119(7) . 16_544
O9S O5S O7S O6S -85(11) 16_544 .
N1 O5S O7S O6S 68(10) . .
O1S O5S O7S O6S -126(8) . .
O2S O5S O7S O6S 67(6) . .
O9S O5S O7S O8S -107(16) 16_544 17_554
O6S O5S O7S O8S -22(15) . 17_554
N1 O5S O7S O8S 46(19) . 17_554
O1S O5S O7S O8S -149(14) . 17_554
O2S O5S O7S O8S 45(14) . 17_554
O6S O5S O7S O9S 85(11) . 16_544
N1 O5S O7S O9S 153(16) . 16_544
O1S O5S O7S O9S -42(9) . 16_544
O2S O5S O7S O9S 152(11) . 16_544
O9S O5S O7S O2S -152(11) 16_544 .
O6S O5S O7S O2S -67(6) . .
N1 O5S O7S O2S 2(8) . .
O1S O5S O7S O2S 167(5) . .
O9S O5S O7S O4S 4(11) 16_544 .
O6S O5S O7S O4S 89(7) . .
N1 O5S O7S O4S 157(7) . .
O1S O5S O7S O4S -38(6) . .
O2S O5S O7S O4S 155(5) . .
O9S O5S O7S O8S 53(11) 16_544 2_655
O6S O5S O7S O8S 138(8) . 2_655
N1 O5S O7S O8S -154(9) . 2_655
O1S O5S O7S O8S 12(5) . 2_655
O2S O5S O7S O8S -155(5) . 2_655
O9S O5S O7S O8S -39(10) 16_544 .
O6S O5S O7S O8S 46(5) . .
N1 O5S O7S O8S 115(9) . .
O1S O5S O7S O8S -80(5) . .
O2S O5S O7S O8S 113(5) . .
O9S O5S O7S O4S -1(14) 16_544 16_544
O6S O5S O7S O4S 83(10) . 16_544
N1 O5S O7S O4S 152(6) . 16_544
O1S O5S O7S O4S -43(10) . 16_544
O2S O5S O7S O4S 150(9) . 16_544
O9S O5S O7S O6S -89(11) 16_544 17_554
O6S O5S O7S O6S -5(8) . 17_554
N1 O5S O7S O6S 64(10) . 17_554
O1S O5S O7S O6S -131(6) . 17_554
O2S O5S O7S O6S 62(5) . 17_554
O9S O5S O7S O9S 110(18) 16_544 .
O6S O5S O7S O9S -165(20) . .
N1 O5S O7S O9S -97(19) . .
O1S O5S O7S O9S 68(20) . .
O2S O5S O7S O9S -98(19) . .
O6S O6S O8S O1S 157(9) 17_554 3_665
O7S O6S O8S O1S -107(10) . 3_665
O9S O6S O8S O1S -55(10) 16_544 3_665
O2S O6S O8S O1S -117(17) . 3_665
O8S O6S O8S O1S -156(9) 17_554 3_665
O5S O6S O8S O1S -35(12) . 3_665
O7S O6S O8S O1S 162(13) 17_554 3_665
O2S O6S O8S O1S 107(9) 17_554 3_665
O6S O6S O8S O7S -5(9) 17_554 17_554
O7S O6S O8S O7S 91(7) . 17_554
O9S O6S O8S O7S 143(9) 16_544 17_554
O2S O6S O8S O7S 81(19) . 17_554
O8S O6S O8S O7S 42(7) 17_554 17_554
O5S O6S O8S O7S 163(8) . 17_554
O2S O6S O8S O7S -55(5) 17_554 17_554
O6S O6S O8S O9S -149(10) 17_554 16_544
O7S O6S O8S O9S -52(7) . 16_544
O2S O6S O8S O9S -62(20) . 16_544
O8S O6S O8S O9S -102(7) 17_554 16_544
O5S O6S O8S O9S 20(9) . 16_544
O7S O6S O8S O9S -143(9) 17_554 16_544
O2S O6S O8S O9S 162(7) 17_554 16_544
O6S O6S O8S O4S -81(9) 17_554 .
O7S O6S O8S O4S 15(7) . .
O9S O6S O8S O4S 67(7) 16_544 .
O2S O6S O8S O4S 5(22) . .
O8S O6S O8S O4S -34(6) 17_554 .
O5S O6S O8S O4S 87(8) . .
O7S O6S O8S O4S -76(6) 17_554 .
O2S O6S O8S O4S -131(6) 17_554 .
O6S O6S O8S O9S -92(65) 17_554 17_554
O7S O6S O8S O9S 4(66) . 17_554
O9S O6S O8S O9S 56(63) 16_544 17_554
O2S O6S O8S O9S -6(79) . 17_554
O8S O6S O8S O9S -45(65) 17_554 17_554
O5S O6S O8S O9S 76(66) . 17_554
O7S O6S O8S O9S -87(65) 17_554 17_554
O2S O6S O8S O9S -142(66) 17_554 17_554
O7S O6S O8S O6S 96(9) . 17_554
O9S O6S O8S O6S 149(10) 16_544 17_554
O2S O6S O8S O6S 87(19) . 17_554
O8S O6S O8S O6S 47(6) 17_554 17_554
O5S O6S O8S O6S 169(11) . 17_554
O7S O6S O8S O6S 5(9) 17_554 17_554
O2S O6S O8S O6S -50(7) 17_554 17_554
O6S O6S O8S O7S -16(14) 17_554 3_665
O7S O6S O8S O7S 80(11) . 3_665
O9S O6S O8S O7S 133(12) 16_544 3_665
O2S O6S O8S O7S 71(23) . 3_665
O8S O6S O8S O7S 31(11) 17_554 3_665
O5S O6S O8S O7S 153(10) . 3_665
O7S O6S O8S O7S -11(6) 17_554 3_665
O2S O6S O8S O7S -65(9) 17_554 3_665
O6S O6S O8S O7S -96(9) 17_554 .
O9S O6S O8S O7S 52(7) 16_544 .
O2S O6S O8S O7S -10(16) . .
O8S O6S O8S O7S -49(5) 17_554 .
O5S O6S O8S O7S 72(7) . .
O7S O6S O8S O7S -91(7) 17_554 .
O2S O6S O8S O7S -146(6) 17_554 .
O6S O6S O8S O2S 50(7) 17_554 17_554
O7S O6S O8S O2S 146(6) . 17_554
O9S O6S O8S O2S -162(7) 16_544 17_554
O2S O6S O8S O2S 136(18) . 17_554
O8S O6S O8S O2S 97(5) 17_554 17_554
O5S O6S O8S O2S -142(7) . 17_554
O7S O6S O8S O2S 55(5) 17_554 17_554
O6S O6S O8S O4S -62(8) 17_554 16_544
O7S O6S O8S O4S 34(6) . 16_544
O9S O6S O8S O4S 86(6) 16_544 16_544
O2S O6S O8S O4S 24(20) . 16_544
O8S O6S O8S O4S -15(5) 17_554 16_544
O5S O6S O8S O4S 107(7) . 16_544
O7S O6S O8S O4S -57(5) 17_554 16_544
O2S O6S O8S O4S -112(5) 17_554 16_544
O6S O6S O8S O8S -47(6) 17_554 17_554
O7S O6S O8S O8S 49(5) . 17_554
O9S O6S O8S O8S 102(7) 16_544 17_554
O2S O6S O8S O8S 40(17) . 17_554
O5S O6S O8S O8S 122(8) . 17_554
O7S O6S O8S O8S -42(7) 17_554 17_554
O2S O6S O8S O8S -97(5) 17_554 17_554
O4S O4S O8S O6S 59(7) 16_544 .
O8S O4S O8S O6S -179(6) 3_665 .
O8S O4S O8S O6S -63(10) 2_655 .
O7S O4S O8S O6S -123(15) 2_655 .
O7S O4S O8S O6S -12(6) . .
O7S O4S O8S O6S 130(8) 3_665 .
O9S O4S O8S O6S -178(10) 17_554 .
O9S O4S O8S O6S -64(8) 16_544 .
O9S O4S O8S O6S -113(8) 18_654 .
O7S O4S O8S O6S 87(8) 17_554 .
O7S O4S O8S O6S -15(9) 16_544 .
O4S O4S O8S O1S -167(5) 16_544 3_665
O8S O4S O8S O1S -45(8) 3_665 3_665
O8S O4S O8S O1S 71(7) 2_655 3_665
O7S O4S O8S O1S 11(21) 2_655 3_665
O7S O4S O8S O1S 122(8) . 3_665
O7S O4S O8S O1S -96(7) 3_665 3_665
O9S O4S O8S O1S -44(7) 17_554 3_665
O9S O4S O8S O1S 70(8) 16_544 3_665
O9S O4S O8S O1S 21(9) 18_654 3_665
O7S O4S O8S O1S -139(10) 17_554 3_665
O7S O4S O8S O1S 119(7) 16_544 3_665
O4S O4S O8S O7S -28(6) 16_544 17_554
O8S O4S O8S O7S 94(8) 3_665 17_554
O8S O4S O8S O7S -150(7) 2_655 17_554
O7S O4S O8S O7S 150(15) 2_655 17_554
O7S O4S O8S O7S -99(7) . 17_554
O7S O4S O8S O7S 43(6) 3_665 17_554
O9S O4S O8S O7S 95(7) 17_554 17_554
O9S O4S O8S O7S -151(9) 16_544 17_554
O9S O4S O8S O7S 160(6) 18_654 17_554
O7S O4S O8S O7S -102(7) 16_544 17_554
O4S O4S O8S O9S 123(6) 16_544 16_544
O8S O4S O8S O9S -115(7) 3_665 16_544
O8S O4S O8S O9S 1(9) 2_655 16_544
O7S O4S O8S O9S -59(18) 2_655 16_544
O7S O4S O8S O9S 51(6) . 16_544
O7S O4S O8S O9S -166(9) 3_665 16_544
O9S O4S O8S O9S -114(11) 17_554 16_544
O9S O4S O8S O9S -49(8) 18_654 16_544
O7S O4S O8S O9S 151(9) 17_554 16_544
O7S O4S O8S O9S 49(8) 16_544 16_544
O4S O4S O8S O9S -123(5) 16_544 17_554
O8S O4S O8S O9S -1(8) 3_665 17_554
O8S O4S O8S O9S 115(6) 2_655 17_554
O7S O4S O8S O9S 55(18) 2_655 17_554
O7S O4S O8S O9S 166(8) . 17_554
O7S O4S O8S O9S -52(5) 3_665 17_554
O9S O4S O8S O9S 114(11) 16_544 17_554
O9S O4S O8S O9S 65(7) 18_654 17_554
O7S O4S O8S O9S -95(7) 17_554 17_554
O7S O4S O8S O9S 163(6) 16_544 17_554
O4S O4S O8S O6S 16(6) 16_544 17_554
O8S O4S O8S O6S 138(8) 3_665 17_554
O8S O4S O8S O6S -106(8) 2_655 17_554
O7S O4S O8S O6S -166(14) 2_655 17_554
O7S O4S O8S O6S -56(6) . 17_554
O7S O4S O8S O6S 87(6) 3_665 17_554
O9S O4S O8S O6S 139(8) 17_554 17_554
O9S O4S O8S O6S -107(9) 16_544 17_554
O9S O4S O8S O6S -156(6) 18_654 17_554
O7S O4S O8S O6S 44(4) 17_554 17_554
O7S O4S O8S O6S -58(7) 16_544 17_554
O4S O4S O8S O7S -71(4) 16_544 3_665
O8S O4S O8S O7S 51(7) 3_665 3_665
O8S O4S O8S O7S 167(6) 2_655 3_665
O7S O4S O8S O7S 107(16) 2_655 3_665
O7S O4S O8S O7S -142(7) . 3_665
O9S O4S O8S O7S 52(5) 17_554 3_665
O9S O4S O8S O7S 166(9) 16_544 3_665
O9S O4S O8S O7S 117(5) 18_654 3_665
O7S O4S O8S O7S -43(6) 17_554 3_665
O7S O4S O8S O7S -145(5) 16_544 3_665
O4S O4S O8S O7S 71(4) 16_544 .
O8S O4S O8S O7S -167(6) 3_665 .
O8S O4S O8S O7S -51(7) 2_655 .
O7S O4S O8S O7S -111(15) 2_655 .
O7S O4S O8S O7S 142(7) 3_665 .
O9S O4S O8S O7S -166(8) 17_554 .
O9S O4S O8S O7S -51(6) 16_544 .
O9S O4S O8S O7S -101(6) 18_654 .
O7S O4S O8S O7S 99(7) 17_554 .
O7S O4S O8S O7S -3(6) 16_544 .
O4S O4S O8S O2S -23(9) 16_544 17_554
O8S O4S O8S O2S 99(11) 3_665 17_554
O8S O4S O8S O2S -145(9) 2_655 17_554
O7S O4S O8S O2S 155(12) 2_655 17_554
O7S O4S O8S O2S -94(9) . 17_554
O7S O4S O8S O2S 48(8) 3_665 17_554
O9S O4S O8S O2S 100(10) 17_554 17_554
O9S O4S O8S O2S -146(12) 16_544 17_554
O9S O4S O8S O2S 165(8) 18_654 17_554
O7S O4S O8S O2S 5(5) 17_554 17_554
O7S O4S O8S O2S -97(8) 16_544 17_554
O8S O4S O8S O4S 122(5) 3_665 16_544
O8S O4S O8S O4S -122(5) 2_655 16_544
O7S O4S O8S O4S 178(17) 2_655 16_544
O7S O4S O8S O4S -71(4) . 16_544
O7S O4S O8S O4S 71(4) 3_665 16_544
O9S O4S O8S O4S 123(5) 17_554 16_544
O9S O4S O8S O4S -123(6) 16_544 16_544
O9S O4S O8S O4S -172(5) 18_654 16_544
O7S O4S O8S O4S 28(6) 17_554 16_544
O7S O4S O8S O4S -74(4) 16_544 16_544
O4S O4S O8S O8S 29(5) 16_544 17_554
O8S O4S O8S O8S 151(6) 3_665 17_554
O8S O4S O8S O8S -93(7) 2_655 17_554
O7S O4S O8S O8S -153(14) 2_655 17_554
O7S O4S O8S O8S -43(4) . 17_554
O7S O4S O8S O8S 100(6) 3_665 17_554
O9S O4S O8S O8S 151(7) 17_554 17_554
O9S O4S O8S O8S -94(7) 16_544 17_554
O9S O4S O8S O8S -143(6) 18_654 17_554
O7S O4S O8S O8S 57(5) 17_554 17_554
O7S O4S O8S O8S -45(6) 16_544 17_554
O7S O7S O8S O6S 169(14) 16_544 .
O8S O7S O8S O6S 82(8) 17_554 .
O9S O7S O8S O6S -101(9) 16_544 .
O2S O7S O8S O6S 4(7) . .
O4S O7S O8S O6S 164(8) . .
O8S O7S O8S O6S -155(7) 2_655 .
O4S O7S O8S O6S 138(7) 16_544 .
O6S O7S O8S O6S 50(8) 17_554 .
O5S O7S O8S O6S -67(7) . .
O9S O7S O8S O6S 126(8) . .
O7S O7S O8S O1S -83(14) 16_544 3_665
O6S O7S O8S O1S 108(11) . 3_665
O8S O7S O8S O1S -170(6) 17_554 3_665
O9S O7S O8S O1S 7(10) 16_544 3_665
O2S O7S O8S O1S 112(9) . 3_665
O4S O7S O8S O1S -88(10) . 3_665
O8S O7S O8S O1S -47(10) 2_655 3_665
O4S O7S O8S O1S -114(9) 16_544 3_665
O6S O7S O8S O1S 158(10) 17_554 3_665
O5S O7S O8S O1S 41(10) . 3_665
O9S O7S O8S O1S -126(9) . 3_665
O7S O7S O8S O7S 79(13) 16_544 17_554
O6S O7S O8S O7S -90(8) . 17_554
O8S O7S O8S O7S -8(10) 17_554 17_554
O9S O7S O8S O7S 169(10) 16_544 17_554
O2S O7S O8S O7S -86(7) . 17_554
O4S O7S O8S O7S 74(6) . 17_554
O8S O7S O8S O7S 114(6) 2_655 17_554
O4S O7S O8S O7S 48(6) 16_544 17_554
O6S O7S O8S O7S -40(6) 17_554 17_554
O5S O7S O8S O7S -157(7) . 17_554
O9S O7S O8S O7S 36(9) . 17_554
O7S O7S O8S O9S -90(14) 16_544 16_544
O6S O7S O8S O9S 101(9) . 16_544
O8S O7S O8S O9S -177(8) 17_554 16_544
O2S O7S O8S O9S 105(8) . 16_544
O4S O7S O8S O9S -95(8) . 16_544
O8S O7S O8S O9S -54(8) 2_655 16_544
O4S O7S O8S O9S -121(8) 16_544 16_544
O6S O7S O8S O9S 151(9) 17_554 16_544
O5S O7S O8S O9S 34(8) . 16_544
O9S O7S O8S O9S -133(7) . 16_544
O7S O7S O8S O4S 5(11) 16_544 .
O6S O7S O8S O4S -164(8) . .
O8S O7S O8S O4S -82(7) 17_554 .
O9S O7S O8S O4S 95(8) 16_544 .
O2S O7S O8S O4S -159(6) . .
O8S O7S O8S O4S 41(5) 2_655 .
O4S O7S O8S O4S -26(5) 16_544 .
O6S O7S O8S O4S -114(5) 17_554 .
O5S O7S O8S O4S 129(7) . .
O9S O7S O8S O4S -37(7) . .
O7S O7S O8S O9S -11(18) 16_544 17_554
O6S O7S O8S O9S -179(11) . 17_554
O8S O7S O8S O9S -97(10) 17_554 17_554
O9S O7S O8S O9S 79(12) 16_544 17_554
O2S O7S O8S O9S -175(7) . 17_554
O4S O7S O8S O9S -16(9) . 17_554
O8S O7S O8S O9S 25(11) 2_655 17_554
O4S O7S O8S O9S -42(8) 16_544 17_554
O6S O7S O8S O9S -129(9) 17_554 17_554
O5S O7S O8S O9S 113(10) . 17_554
O9S O7S O8S O9S -53(12) . 17_554
O7S O7S O8S O6S 119(12) 16_544 17_554
O6S O7S O8S O6S -50(8) . 17_554
O8S O7S O8S O6S 32(7) 17_554 17_554
O9S O7S O8S O6S -151(9) 16_544 17_554
O2S O7S O8S O6S -46(6) . 17_554
O4S O7S O8S O6S 114(5) . 17_554
O8S O7S O8S O6S 155(5) 2_655 17_554
O4S O7S O8S O6S 88(5) 16_544 17_554
O5S O7S O8S O6S -117(7) . 17_554
O9S O7S O8S O6S 76(7) . 17_554
O7S O7S O8S O7S 40(15) 16_544 3_665
O6S O7S O8S O7S -128(9) . 3_665
O8S O7S O8S O7S -46(10) 17_554 3_665
O9S O7S O8S O7S 131(10) 16_544 3_665
O2S O7S O8S O7S -124(5) . 3_665
O4S O7S O8S O7S 35(6) . 3_665
O8S O7S O8S O7S 76(8) 2_655 3_665
O4S O7S O8S O7S 10(6) 16_544 3_665
O6S O7S O8S O7S -78(7) 17_554 3_665
O5S O7S O8S O7S 164(8) . 3_665
O9S O7S O8S O7S -2(10) . 3_665
O7S O7S O8S O2S 133(11) 16_544 17_554
O6S O7S O8S O2S -36(7) . 17_554
O8S O7S O8S O2S 46(8) 17_554 17_554
O9S O7S O8S O2S -137(9) 16_544 17_554
O2S O7S O8S O2S -31(8) . 17_554
O4S O7S O8S O2S 128(6) . 17_554
O8S O7S O8S O2S 169(5) 2_655 17_554
O4S O7S O8S O2S 102(6) 16_544 17_554
O6S O7S O8S O2S 14(5) 17_554 17_554
O5S O7S O8S O2S -103(7) . 17_554
O9S O7S O8S O2S 91(7) . 17_554
O7S O7S O8S O4S 31(11) 16_544 16_544
O6S O7S O8S O4S -138(7) . 16_544
O8S O7S O8S O4S -56(5) 17_554 16_544
O9S O7S O8S O4S 121(8) 16_544 16_544
O2S O7S O8S O4S -134(5) . 16_544
O4S O7S O8S O4S 26(5) . 16_544
O8S O7S O8S O4S 67(5) 2_655 16_544
O6S O7S O8S O4S -88(5) 17_554 16_544
O5S O7S O8S O4S 155(6) . 16_544
O9S O7S O8S O4S -12(5) . 16_544
O7S O7S O8S O8S 87(11) 16_544 17_554
O6S O7S O8S O8S -82(8) . 17_554
O9S O7S O8S O8S 177(8) 16_544 17_554
O2S O7S O8S O8S -78(6) . 17_554
O4S O7S O8S O8S 82(7) . 17_554
O8S O7S O8S O8S 123(7) 2_655 17_554
O4S O7S O8S O8S 56(5) 16_544 17_554
O6S O7S O8S O8S -32(7) 17_554 17_554
O5S O7S O8S O8S -149(7) . 17_554
O9S O7S O8S O8S 44(5) . 17_554
O7S O7S O9S O5S 69(11) 16_544 16_544
O6S O7S O9S O5S -121(13) . 16_544
O8S O7S O9S O5S -116(13) 17_554 16_544
O9S O7S O9S O5S 122(18) 16_544 16_544
O2S O7S O9S O5S -53(11) . 16_544
O4S O7S O9S O5S 153(11) . 16_544
O8S O7S O9S O5S 98(10) 2_655 16_544
O8S O7S O9S O5S -177(11) . 16_544
O4S O7S O9S O5S 170(12) 16_544 16_544
O6S O7S O9S O5S -122(11) 17_554 16_544
O5S O7S O9S O5S 39(26) . 16_544
O7S O7S O9S O8S -60(8) 16_544 16_544
O6S O7S O9S O8S 110(13) . 16_544
O8S O7S O9S O8S 115(11) 17_554 16_544
O9S O7S O9S O8S -7(17) 16_544 16_544
O2S O7S O9S O8S 178(7) . 16_544
O4S O7S O9S O8S 24(8) . 16_544
O8S O7S O9S O8S -31(7) 2_655 16_544
O8S O7S O9S O8S 54(12) . 16_544
O4S O7S O9S O8S 40(7) 16_544 16_544
O6S O7S O9S O8S 109(8) 17_554 16_544
O5S O7S O9S O8S -90(21) . 16_544
O6S O7S O9S O7S 170(10) . 16_544
O8S O7S O9S O7S 174(10) 17_554 16_544
O9S O7S O9S O7S 53(19) 16_544 16_544
O2S O7S O9S O7S -122(5) . 16_544
O4S O7S O9S O7S 83(8) . 16_544
O8S O7S O9S O7S 28(7) 2_655 16_544
O8S O7S O9S O7S 114(10) . 16_544
O4S O7S O9S O7S 100(8) 16_544 16_544
O6S O7S O9S O7S 169(7) 17_554 16_544
O5S O7S O9S O7S -30(23) . 16_544
O7S O7S O9S O1S 169(11) 16_544 16_544
O6S O7S O9S O1S -22(13) . 16_544
O8S O7S O9S O1S -17(6) 17_554 16_544
O9S O7S O9S O1S -138(10) 16_544 16_544
O2S O7S O9S O1S 46(7) . 16_544
O4S O7S O9S O1S -108(6) . 16_544
O8S O7S O9S O1S -163(8) 2_655 16_544
O8S O7S O9S O1S -78(8) . 16_544
O4S O7S O9S O1S -91(6) 16_544 16_544
O6S O7S O9S O1S -23(7) 17_554 16_544
O5S O7S O9S O1S 139(18) . 16_544
O7S O7S O9S O6S -9(6) 16_544 16_544
O6S O7S O9S O6S 161(13) . 16_544
O8S O7S O9S O6S 165(10) 17_554 16_544
O9S O7S O9S O6S 44(17) 16_544 16_544
O2S O7S O9S O6S -131(6) . 16_544
O4S O7S O9S O6S 74(6) . 16_544
O8S O7S O9S O6S 19(6) 2_655 16_544
O8S O7S O9S O6S 105(9) . 16_544
O4S O7S O9S O6S 91(7) 16_544 16_544
O6S O7S O9S O6S 160(6) 17_554 16_544
O5S O7S O9S O6S -39(22) . 16_544
O7S O7S O9S O1S -97(12) 16_544 18_654
O6S O7S O9S O1S 73(16) . 18_654
O8S O7S O9S O1S 78(12) 17_554 18_654
O9S O7S O9S O1S -44(17) 16_544 18_654
O2S O7S O9S O1S 141(10) . 18_654
O4S O7S O9S O1S -13(11) . 18_654
O8S O7S O9S O1S -68(11) 2_655 18_654
O8S O7S O9S O1S 17(14) . 18_654
O4S O7S O9S O1S 3(9) 16_544 18_654
O6S O7S O9S O1S 72(12) 17_554 18_654
O5S O7S O9S O1S -127(19) . 18_654
O7S O7S O9S O8S -174(10) 16_544 17_554
O6S O7S O9S O8S -5(11) . 17_554
O9S O7S O9S O8S -121(12) 16_544 17_554
O2S O7S O9S O8S 63(7) . 17_554
O4S O7S O9S O8S -91(7) . 17_554
O8S O7S O9S O8S -146(10) 2_655 17_554
O8S O7S O9S O8S -61(7) . 17_554
O4S O7S O9S O8S -74(6) 16_544 17_554
O6S O7S O9S O8S -6(7) 17_554 17_554
O5S O7S O9S O8S 156(20) . 17_554
O7S O7S O9S O4S -100(8) 16_544 16_544
O6S O7S O9S O4S 70(10) . 16_544
O8S O7S O9S O4S 74(6) 17_554 16_544
O9S O7S O9S O4S -47(12) 16_544 16_544
O2S O7S O9S O4S 138(5) . 16_544
O4S O7S O9S O4S -17(4) . 16_544
O8S O7S O9S O4S -72(5) 2_655 16_544
O8S O7S O9S O4S 14(6) . 16_544
O6S O7S O9S O4S 69(5) 17_554 16_544
O5S O7S O9S O4S -130(19) . 16_544
